data_4105684
loop_
_publ_author_name
'Catherine F. Smura'
'Dinah R. Parker'
'Mohamed Zbiri'
'Mark R. Johnson'
'Zolt\'an A. G\'al'
'Simon J. Clarke'

_publ_section_title
;
 High-Spin Cobalt(II) Ions in Square Planar Coordination: Structures and
 Magnetism of the Oxysulfides Sr2CoO2Cu2S2 and Ba2CoO2Cu2S2 and Their
 Solid Solution
;
_journal_name_full 'Journal of the American Chemical Society'
_journal_page_first 2691
_journal_page_last 2705
_journal_paper_doi 10.1021/ja109553u
_journal_volume 133
_journal_year 2011
_chemical_formula_sum Co
_chemical_formula_weight 58.93
_chemical_name_systematic ' ?'
_space_group_IT_number 1
_symmetry_cell_setting triclinic
_symmetry_space_group_name_Hall 'P 1'
_symmetry_space_group_name_H-M 'P 1'
_audit_author_name 'simon clarke'
_audit_creation_date 2010-10-22T22:43
_audit_creation_method 'from EXP file using GSAS2CIF'
_audit_update_record ' 2010-10-22T22:43  Initial CIF as created by GSAS2CIF'
_cell_angle_alpha 90.0
_cell_angle_beta 90.0
_cell_angle_gamma 90.0
_cell_formula_units_Z 4
_cell_length_a 5.64410(26)
_cell_length_b 5.64410(26)
_cell_length_c 17.7137(4)
_cell_volume 564.29(4)
_computing_structure_refinement GSAS
_pd_block_id 2010-10-22T22:43|DRP053__noneX_POL_RT_phase2|simon_clarke||
_pd_phase_name 'magnetic peaks'
_pd_proc_ls_prof_R_factor 0.0258
_pd_proc_ls_prof_wR_factor 0.0144
_refine_ls_goodness_of_fit_all 1.82
_refine_ls_matrix_type full
_refine_ls_number_parameters 87
_refine_ls_number_restraints 0
_refine_ls_shift/su_max 0.05
_refine_ls_shift/su_mean 0.00
_cod_data_source_file ja109553u_si_004_2.cif
_cod_data_source_block DRP053__noneX_POL_RT_phase_2
_cod_original_cell_volume 556.97(6)
_cod_database_code 4105684
_cod_database_fobs_code 4105684

loop_
_symmetry_equiv_pos_site_id
_symmetry_equiv_pos_as_xyz
1 +x,+y,+z

loop_
_atom_site_type_symbol
_atom_site_label
_atom_site_fract_x
_atom_site_fract_y
_atom_site_fract_z
_atom_site_occupancy
_atom_site_thermal_displace_type
_atom_site_U_iso_or_equiv
_atom_site_symmetry_multiplicity
Co CO1 0.0 0.0 0.0 1.0 Uiso 0.00684 1
Co CO2 0.5 0.5 0.0 1.0 Uiso 0.00684 1
Co CO3 0.0 0.5 0.5 1.0 Uiso 0.00684 1
Co CO4 0.5 0.0 0.5 1.0 Uiso 0.00684 1

loop_
_atom_type_symbol
_atom_type_number_in_cell
Co 4.0
